data_2239813
loop_
_publ_author_name
'Kathiravan, V.'
'Krishnan, K. Gokula'
'Mohandas, T.'
'Thanikachalam, V.'
'Sakthivel, P.'

_publ_section_title
;
 (<i>E</i>)-3-Methyl-2,6-diphenylpiperidin-4-one
 <i>O</i>-(3-methylbenzoyl)oxime
;
_journal_coeditor_code BT6984
_journal_issue 8
_journal_name_full 'Acta Crystallographica Section E'
_journal_page_first o883
_journal_paper_doi 10.1107/S1600536814016638
_journal_volume 70
_journal_year 2014
_chemical_formula_iupac 'C26 H26 N2 O2'
_chemical_formula_moiety 'C26 H26 N2 O2'
_chemical_formula_sum 'C26 H26 N2 O2'
_chemical_formula_weight 398.49
_chemical_name_systematic
;
(<i>E</i>)-3-Methyl-2,6-diphenylpiperidin-4-one <i>O</i>-(3-methylbenzoyl)oxime
;
_space_group_IT_number 14
_symmetry_cell_setting monoclinic
_symmetry_space_group_name_Hall '-P 2yn'
_symmetry_space_group_name_H-M 'P 1 21/n 1'
_atom_sites_solution_hydrogens geom
_atom_sites_solution_primary direct
_atom_sites_solution_secondary difmap
_audit_creation_method SHELXL-97
_cell_angle_alpha 90.00
_cell_angle_beta 99.524(2)
_cell_angle_gamma 90.00
_cell_formula_units_Z 4
_cell_length_a 10.6265(6)
_cell_length_b 12.7146(7)
_cell_length_c 16.4031(8)
_cell_measurement_reflns_used 3910
_cell_measurement_temperature 293(2)
_cell_measurement_theta_max 28.26
_cell_measurement_theta_min 2.04
_cell_volume 2185.7(2)
_computing_cell_refinement 'SAINT (Bruker, 2008)'
_computing_data_collection 'APEX2 (Bruker, 2008)'
_computing_data_reduction 'SAINT (Bruker, 2008)'
_computing_molecular_graphics
;
ORTEP-3 for Windows (Farrugia, 2012) and Mercury (Macrae <i>et al.</i>,
2008)
;
_computing_publication_material 'SHELXL97 (Sheldrick, 2008) and  PLATON (Spek, 2009)'
_computing_structure_refinement 'SHELXL97 (Sheldrick, 2008)'
_computing_structure_solution 'SHELXS97 (Sheldrick, 2008)'
_diffrn_ambient_temperature 293(2)
_diffrn_measured_fraction_theta_full 0.994
_diffrn_measured_fraction_theta_max 0.994
_diffrn_measurement_device_type 'Bruker Kappa APEXII CCD'
_diffrn_measurement_method '\w & \f scans'
_diffrn_radiation_monochromator graphite
_diffrn_radiation_source 'fine-focus sealed tube'
_diffrn_radiation_type MoK\a
_diffrn_radiation_wavelength 0.71073
_diffrn_reflns_av_R_equivalents 0.0340
_diffrn_reflns_av_sigmaI/netI 0.0314
_diffrn_reflns_limit_h_max 14
_diffrn_reflns_limit_h_min -14
_diffrn_reflns_limit_k_max 16
_diffrn_reflns_limit_k_min -16
_diffrn_reflns_limit_l_max 19
_diffrn_reflns_limit_l_min -21
_diffrn_reflns_number 37978
_diffrn_reflns_theta_full 28.26
_diffrn_reflns_theta_max 28.26
_diffrn_reflns_theta_min 2.04
_exptl_absorpt_coefficient_mu 0.077
_exptl_absorpt_correction_T_max 0.985
_exptl_absorpt_correction_T_min 0.977
_exptl_absorpt_correction_type multi-scan
_exptl_absorpt_process_details '(SADABS; Bruker, 2008)'
_exptl_crystal_colour colourless
_exptl_crystal_density_diffrn 1.211
_exptl_crystal_density_method 'not measured'
_exptl_crystal_description block
_exptl_crystal_F_000 848
_exptl_crystal_size_max 0.30
_exptl_crystal_size_mid 0.25
_exptl_crystal_size_min 0.20
_refine_diff_density_max 0.246
_refine_diff_density_min -0.227
_refine_ls_extinction_method none
_refine_ls_goodness_of_fit_ref 1.037
_refine_ls_hydrogen_treatment mixed
_refine_ls_matrix_type full
_refine_ls_number_parameters 275
_refine_ls_number_reflns 5367
_refine_ls_number_restraints 0
_refine_ls_restrained_S_all 1.037
_refine_ls_R_factor_all 0.1081
_refine_ls_R_factor_gt 0.0526
_refine_ls_shift/su_max 0.000
_refine_ls_shift/su_mean 0.000
_refine_ls_structure_factor_coef Fsqd
_refine_ls_weighting_details 'calc w=1/[\s^2^(Fo^2^)+(0.0700P)^2^+0.8065P] where P=(Fo^2^+2Fc^2^)/3'
_refine_ls_weighting_scheme calc
_refine_ls_wR_factor_gt 0.1345
_refine_ls_wR_factor_ref 0.1748
_reflns_number_gt 3097
_reflns_number_total 5367
_reflns_threshold_expression I>2\s(I)
_cod_data_source_file bt6984sup1.cif
_cod_data_source_block I
_cod_original_sg_symbol_H-M 'P 21/n'
_cod_database_code 2239813
_cod_database_fobs_code 2239813

loop_
_symmetry_equiv_pos_as_xyz
'x, y, z'
'-x+1/2, y+1/2, -z+1/2'
'-x, -y, -z'
'x-1/2, -y-1/2, z-1/2'

loop_
_atom_site_type_symbol
_atom_site_label
_atom_site_fract_x
_atom_site_fract_y
_atom_site_fract_z
_atom_site_U_iso_or_equiv
_atom_site_adp_type
_atom_site_calc_flag
_atom_site_refinement_flags
_atom_site_occupancy
_atom_site_symmetry_multiplicity
H H1A 0.018(2) 1.0450(18) 0.1578(13) 0.061(7) Uiso d . 1 1
O O1 0.02902(16) 0.61978(10) 0.21324(9) 0.0619(4) Uani d . 1 1
O O2 -0.06469(18) 0.49464(12) 0.27901(11) 0.0731(5) Uani d . 1 1
N N1 0.04764(16) 0.99163(12) 0.18907(10) 0.0436(4) Uani d . 1 1
C C11 -0.04007(18) 0.97408(14) 0.24813(11) 0.0440(4) Uani d . 1 1
H H11 -0.1257 0.9608 0.2172 0.053 Uiso calc R 1 1
N N2 -0.01386(18) 0.69687(13) 0.26740(11) 0.0564(5) Uani d . 1 1
C C20 0.05405(18) 0.44768(15) 0.17305(12) 0.0456(4) Uani d . 1 1
C C10 0.0019(2) 0.87831(15) 0.30293(12) 0.0515(5) Uani d . 1 1
H H10 0.0828 0.8974 0.3378 0.062 Uiso calc R 1 1
C C7 0.05728(18) 0.90311(15) 0.13409(11) 0.0446(4) Uani d . 1 1
H H7 -0.0282 0.8857 0.1047 0.054 Uiso calc R 1 1
C C6 0.14265(18) 0.92717(15) 0.07160(11) 0.0459(5) Uani d . 1 1
C C9 0.0297(2) 0.78632(15) 0.25099(12) 0.0480(5) Uani d . 1 1
C C12 -0.04334(19) 1.07383(15) 0.29832(11) 0.0445(4) Uani d . 1 1
C C19 -0.00232(19) 0.51999(15) 0.22822(12) 0.0478(5) Uani d . 1 1
C C25 0.10773(19) 0.48317(16) 0.10675(12) 0.0500(5) Uani d . 1 1
H H25 0.1056 0.5547 0.0946 0.060 Uiso calc R 1 1
C C24 0.1646(2) 0.41475(18) 0.05806(13) 0.0563(5) Uani d . 1 1
C C13 -0.1543(2) 1.13041(16) 0.29641(12) 0.0511(5) Uani d . 1 1
H H13 -0.2295 1.1070 0.2643 0.061 Uiso calc R 1 1
C C8 0.1099(2) 0.80955(16) 0.18605(14) 0.0562(5) Uani d . 1 1
H H8A 0.1115 0.7485 0.1508 0.067 Uiso calc R 1 1
H H8B 0.1968 0.8243 0.2123 0.067 Uiso calc R 1 1
C C14 -0.1543(3) 1.22239(18) 0.34226(15) 0.0652(6) Uani d . 1 1
H H14 -0.2294 1.2607 0.3400 0.078 Uiso calc R 1 1
C C15 -0.0451(3) 1.25700(18) 0.39050(15) 0.0694(7) Uani d . 1 1
H H15 -0.0463 1.3177 0.4219 0.083 Uiso calc R 1 1
C C17 0.0669(2) 1.11168(17) 0.34612(14) 0.0606(6) Uani d . 1 1
H H17 0.1433 1.0756 0.3471 0.073 Uiso calc R 1 1
C C16 0.0654(3) 1.20238(19) 0.39244(15) 0.0703(7) Uani d . 1 1
H H16 0.1400 1.2261 0.4250 0.084 Uiso calc R 1 1
C C1 0.2413(2) 0.99896(18) 0.08749(15) 0.0611(6) Uani d . 1 1
H H1 0.2542 1.0365 0.1368 0.073 Uiso calc R 1 1
C C18 -0.0920(3) 0.85368(19) 0.36119(16) 0.0790(8) Uani d . 1 1
H H18A -0.1044 0.9153 0.3928 0.119 Uiso calc R 1 1
H H18B -0.0587 0.7979 0.3979 0.119 Uiso calc R 1 1
H H18C -0.1721 0.8324 0.3295 0.119 Uiso calc R 1 1
C C22 0.1156(3) 0.27329(18) 0.14423(17) 0.0735(7) Uani d . 1 1
H H22 0.1193 0.2019 0.1569 0.088 Uiso calc R 1 1
C C21 0.0567(2) 0.34152(16) 0.19135(15) 0.0590(6) Uani d . 1 1
H H21 0.0192 0.3164 0.2349 0.071 Uiso calc R 1 1
C C23 0.1689(2) 0.30943(19) 0.07893(16) 0.0698(7) Uani d . 1 1
H H23 0.2086 0.2622 0.0481 0.084 Uiso calc R 1 1
C C5 0.1289(2) 0.87079(19) -0.00125(13) 0.0608(6) Uani d . 1 1
H H5 0.0640 0.8213 -0.0126 0.073 Uiso calc R 1 1
C C4 0.2102(3) 0.8869(2) -0.05753(14) 0.0768(8) Uani d . 1 1
H H4 0.1998 0.8479 -0.1062 0.092 Uiso calc R 1 1
C C2 0.3212(3) 1.0150(2) 0.0298(2) 0.0838(8) Uani d . 1 1
H H2 0.3864 1.0644 0.0405 0.101 Uiso calc R 1 1
C C3 0.3058(3) 0.9595(3) -0.04244(18) 0.0880(9) Uani d . 1 1
H H3 0.3597 0.9711 -0.0808 0.106 Uiso calc R 1 1
C C26 0.2245(3) 0.4555(3) -0.01269(15) 0.0841(8) Uani d . 1 1
H H26A 0.2596 0.3978 -0.0393 0.126 Uiso calc R 1 1
H H26B 0.2912 0.5043 0.0079 0.126 Uiso calc R 1 1
H H26C 0.1609 0.4904 -0.0518 0.126 Uiso calc R 1 1

loop_
_atom_site_aniso_label
_atom_site_aniso_U_11
_atom_site_aniso_U_22
_atom_site_aniso_U_33
_atom_site_aniso_U_12
_atom_site_aniso_U_13
_atom_site_aniso_U_23
O1 0.0913(11) 0.0369(7) 0.0691(9) -0.0054(7) 0.0472(8) -0.0056(7)
O2 0.0998(13) 0.0492(9) 0.0847(11) 0.0049(8) 0.0569(10) 0.0115(8)
N1 0.0528(10) 0.0380(8) 0.0433(9) 0.0039(7) 0.0178(7) 0.0007(7)
C11 0.0469(11) 0.0431(10) 0.0446(10) -0.0001(8) 0.0154(8) -0.0039(8)
N2 0.0797(12) 0.0400(9) 0.0575(10) 0.0013(8) 0.0349(9) -0.0037(8)
C20 0.0474(11) 0.0413(10) 0.0487(11) -0.0028(8) 0.0102(9) -0.0016(8)
C10 0.0714(14) 0.0422(10) 0.0452(11) 0.0007(9) 0.0221(10) 0.0006(8)
C7 0.0484(11) 0.0440(10) 0.0445(10) -0.0022(8) 0.0166(8) -0.0035(8)
C6 0.0493(11) 0.0487(11) 0.0420(10) 0.0070(9) 0.0145(8) 0.0073(8)
C9 0.0611(12) 0.0387(10) 0.0486(11) 0.0028(9) 0.0217(9) 0.0021(8)
C12 0.0528(11) 0.0408(10) 0.0429(10) 0.0008(8) 0.0169(9) -0.0015(8)
C19 0.0561(12) 0.0395(10) 0.0508(11) 0.0021(9) 0.0177(9) 0.0052(8)
C25 0.0560(12) 0.0471(11) 0.0486(11) -0.0020(9) 0.0136(9) -0.0011(9)
C24 0.0520(12) 0.0665(14) 0.0519(12) -0.0056(10) 0.0131(9) -0.0136(10)
C13 0.0547(12) 0.0510(12) 0.0519(11) 0.0030(9) 0.0214(9) 0.0016(9)
C8 0.0706(14) 0.0422(11) 0.0638(13) 0.0050(10) 0.0350(11) 0.0044(9)
C14 0.0804(17) 0.0522(13) 0.0720(15) 0.0162(12) 0.0390(13) 0.0023(11)
C15 0.106(2) 0.0467(12) 0.0627(14) -0.0041(13) 0.0359(14) -0.0135(11)
C17 0.0611(14) 0.0520(12) 0.0677(14) 0.0033(10) 0.0084(11) -0.0089(10)
C16 0.0871(18) 0.0604(14) 0.0627(14) -0.0126(13) 0.0103(13) -0.0135(11)
C1 0.0604(14) 0.0604(13) 0.0679(14) -0.0016(11) 0.0267(11) 0.0030(11)
C18 0.127(2) 0.0534(14) 0.0716(16) 0.0007(14) 0.0616(16) 0.0000(11)
C22 0.0898(18) 0.0391(12) 0.0947(19) -0.0051(12) 0.0247(15) -0.0114(12)
C21 0.0699(14) 0.0406(11) 0.0693(14) -0.0073(10) 0.0192(11) -0.0018(10)
C23 0.0723(15) 0.0579(14) 0.0811(17) -0.0024(12) 0.0180(13) -0.0283(12)
C5 0.0667(14) 0.0741(15) 0.0440(11) 0.0095(11) 0.0158(10) -0.0007(10)
C4 0.0833(18) 0.108(2) 0.0433(12) 0.0332(17) 0.0227(12) 0.0103(13)
C2 0.0679(16) 0.0896(19) 0.103(2) -0.0024(14) 0.0420(15) 0.0255(17)
C3 0.085(2) 0.117(2) 0.0742(18) 0.0317(18) 0.0482(15) 0.0371(17)
C26 0.0888(19) 0.110(2) 0.0610(15) 0.0015(16) 0.0345(14) -0.0119(14)

loop_
_atom_type_symbol
_atom_type_description
_atom_type_scat_dispersion_real
_atom_type_scat_dispersion_imag
_atom_type_scat_source
C C 0.0033 0.0016 'International Tables Vol C Tables 4.2.6.8 and 6.1.1.4'
H H 0.0000 0.0000 'International Tables Vol C Tables 4.2.6.8 and 6.1.1.4'
N N 0.0061 0.0033 'International Tables Vol C Tables 4.2.6.8 and 6.1.1.4'
O O 0.0106 0.0060 'International Tables Vol C Tables 4.2.6.8 and 6.1.1.4'

loop_
_geom_angle_atom_site_label_1
_geom_angle_atom_site_label_2
_geom_angle_atom_site_label_3
_geom_angle
C19 O1 N2 114.49(14)
C7 N1 C11 114.11(15)
C7 N1 H1A 106.9(14)
C11 N1 H1A 107.4(14)
N1 C11 C12 107.78(15)
N1 C11 C10 110.62(15)
C12 C11 C10 112.10(15)
N1 C11 H11 108.8
C12 C11 H11 108.8
C10 C11 H11 108.8
C9 N2 O1 108.23(15)
C21 C20 C25 119.53(19)
C21 C20 C19 117.92(18)
C25 C20 C19 122.50(17)
C9 C10 C18 113.92(17)
C9 C10 C11 110.50(15)
C18 C10 C11 111.89(18)
C9 C10 H10 106.7
C18 C10 H10 106.7
C11 C10 H10 106.7
N1 C7 C6 112.08(16)
N1 C7 C8 108.40(16)
C6 C7 C8 109.50(15)
N1 C7 H7 108.9
C6 C7 H7 108.9
C8 C7 H7 108.9
C5 C6 C1 118.31(19)
C5 C6 C7 119.59(19)
C1 C6 C7 121.92(18)
N2 C9 C8 126.54(17)
N2 C9 C10 117.54(17)
C8 C9 C10 115.90(16)
C13 C12 C17 118.20(19)
C13 C12 C11 121.42(18)
C17 C12 C11 120.36(18)
O2 C19 O1 124.49(18)
O2 C19 C20 125.87(18)
O1 C19 C20 109.63(15)
C20 C25 C24 121.6(2)
C20 C25 H25 119.2
C24 C25 H25 119.2
C23 C24 C25 117.7(2)
C23 C24 C26 121.6(2)
C25 C24 C26 120.6(2)
C12 C13 C14 120.3(2)
C12 C13 H13 119.9
C14 C13 H13 119.9
C9 C8 C7 110.72(16)
C9 C8 H8A 109.5
C7 C8 H8A 109.5
C9 C8 H8B 109.5
C7 C8 H8B 109.5
H8A C8 H8B 108.1
C15 C14 C13 120.6(2)
C15 C14 H14 119.7
C13 C14 H14 119.7
C16 C15 C14 119.8(2)
C16 C15 H15 120.1
C14 C15 H15 120.1
C16 C17 C12 121.0(2)
C16 C17 H17 119.5
C12 C17 H17 119.5
C15 C16 C17 120.1(2)
C15 C16 H16 119.9
C17 C16 H16 119.9
C6 C1 C2 120.0(2)
C6 C1 H1 120.0
C2 C1 H1 120.0
C10 C18 H18A 109.5
C10 C18 H18B 109.5
H18A C18 H18B 109.5
C10 C18 H18C 109.5
H18A C18 H18C 109.5
H18B C18 H18C 109.5
C23 C22 C21 120.8(2)
C23 C22 H22 119.6
C21 C22 H22 119.6
C22 C21 C20 119.2(2)
C22 C21 H21 120.4
C20 C21 H21 120.4
C22 C23 C24 121.2(2)
C22 C23 H23 119.4
C24 C23 H23 119.4
C4 C5 C6 120.9(2)
C4 C5 H5 119.5
C6 C5 H5 119.5
C3 C4 C5 120.6(3)
C3 C4 H4 119.7
C5 C4 H4 119.7
C3 C2 C1 121.1(3)
C3 C2 H2 119.4
C1 C2 H2 119.4
C4 C3 C2 119.0(2)
C4 C3 H3 120.5
C2 C3 H3 120.5
C24 C26 H26A 109.5
C24 C26 H26B 109.5
H26A C26 H26B 109.5
C24 C26 H26C 109.5
H26A C26 H26C 109.5
H26B C26 H26C 109.5

loop_
_geom_bond_atom_site_label_1
_geom_bond_atom_site_label_2
_geom_bond_distance
O1 C19 1.345(2)
O1 N2 1.446(2)
O2 C19 1.192(2)
N1 C7 1.456(2)
N1 C11 1.468(2)
N1 H1A 0.88(2)
C11 C12 1.516(2)
C11 C10 1.535(3)
C11 H11 0.9800
N2 C9 1.273(2)
C20 C21 1.382(3)
C20 C25 1.384(3)
C20 C19 1.484(3)
C10 C9 1.505(3)
C10 C18 1.524(3)
C10 H10 0.9800
C7 C6 1.508(2)
C7 C8 1.516(3)
C7 H7 0.9800
C6 C5 1.380(3)
C6 C1 1.382(3)
C9 C8 1.500(3)
C12 C13 1.377(3)
C12 C17 1.384(3)
C25 C24 1.386(3)
C25 H25 0.9300
C24 C23 1.381(3)
C24 C26 1.505(3)
C13 C14 1.390(3)
C13 H13 0.9300
C8 H8A 0.9700
C8 H8B 0.9700
C14 C15 1.364(4)
C14 H14 0.9300
C15 C16 1.360(4)
C15 H15 0.9300
C17 C16 1.383(3)
C17 H17 0.9300
C16 H16 0.9300
C1 C2 1.387(3)
C1 H1 0.9300
C18 H18A 0.9600
C18 H18B 0.9600
C18 H18C 0.9600
C22 C23 1.371(3)
C22 C21 1.379(3)
C22 H22 0.9300
C21 H21 0.9300
C23 H23 0.9300
C5 C4 1.380(3)
C5 H5 0.9300
C4 C3 1.365(4)
C4 H4 0.9300
C2 C3 1.366(4)
C2 H2 0.9300
C3 H3 0.9300
C26 H26A 0.9600
C26 H26B 0.9600
C26 H26C 0.9600

loop_
_geom_hbond_atom_site_label_D
_geom_hbond_atom_site_label_H
_geom_hbond_atom_site_label_A
_geom_hbond_site_symmetry_A
_geom_hbond_distance_DH
_geom_hbond_distance_HA
_geom_hbond_distance_DA
_geom_hbond_angle_DHA
C3 H3 O2 4_675 0.93 2.59 3.485(3) 160.4

loop_
_geom_torsion_atom_site_label_1
_geom_torsion_atom_site_label_2
_geom_torsion_atom_site_label_3
_geom_torsion_atom_site_label_4
_geom_torsion
C7 N1 C11 C12 -177.94(16)
C7 N1 C11 C10 59.2(2)
C19 O1 N2 C9 175.23(19)
N1 C11 C10 C9 -48.2(2)
C12 C11 C10 C9 -168.54(16)
N1 C11 C10 C18 -176.30(18)
C12 C11 C10 C18 63.4(2)
C11 N1 C7 C6 176.81(16)
C11 N1 C7 C8 -62.2(2)
N1 C7 C6 C5 -157.34(18)
C8 C7 C6 C5 82.3(2)
N1 C7 C6 C1 27.6(3)
C8 C7 C6 C1 -92.7(2)
O1 N2 C9 C8 0.9(3)
O1 N2 C9 C10 -177.23(17)
C18 C10 C9 N2 -8.3(3)
C11 C10 C9 N2 -135.2(2)
C18 C10 C9 C8 173.4(2)
C11 C10 C9 C8 46.4(3)
N1 C11 C12 C13 117.95(19)
C10 C11 C12 C13 -120.1(2)
N1 C11 C12 C17 -60.6(2)
C10 C11 C12 C17 61.4(2)
N2 O1 C19 O2 3.1(3)
N2 O1 C19 C20 -176.11(16)
C21 C20 C19 O2 -13.2(3)
C25 C20 C19 O2 169.3(2)
C21 C20 C19 O1 165.91(19)
C25 C20 C19 O1 -11.5(3)
C21 C20 C25 C24 -0.1(3)
C19 C20 C25 C24 177.28(19)
C20 C25 C24 C23 -1.5(3)
C20 C25 C24 C26 -178.8(2)
C17 C12 C13 C14 -0.6(3)
C11 C12 C13 C14 -179.19(17)
N2 C9 C8 C7 131.3(2)
C10 C9 C8 C7 -50.5(3)
N1 C7 C8 C9 55.3(2)
C6 C7 C8 C9 177.81(17)
C12 C13 C14 C15 -0.9(3)
C13 C14 C15 C16 1.4(3)
C13 C12 C17 C16 1.6(3)
C11 C12 C17 C16 -179.80(19)
C14 C15 C16 C17 -0.4(4)
C12 C17 C16 C15 -1.1(4)
C5 C6 C1 C2 1.9(3)
C7 C6 C1 C2 177.0(2)
C23 C22 C21 C20 -1.3(4)
C25 C20 C21 C22 1.6(3)
C19 C20 C21 C22 -176.0(2)
C21 C22 C23 C24 -0.4(4)
C25 C24 C23 C22 1.7(4)
C26 C24 C23 C22 179.1(2)
C1 C6 C5 C4 -1.1(3)
C7 C6 C5 C4 -176.3(2)
C6 C5 C4 C3 -0.3(4)
C6 C1 C2 C3 -1.2(4)
C5 C4 C3 C2 1.0(4)
C1 C2 C3 C4 -0.3(4)
